data_4334492
loop_
_publ_author_name
'Aimee J. Gamble'
'Jason M. Lynam'
'Robert J. Thatcher'
'Paul H. Walton'
'Adrian C. Whitwood'

_publ_contact_author_address
;Department of Chemistry
University of York
Heslington 
York
YO10 5DD
UK
;
_publ_contact_author_email jason.lynam@york.ac.uk
_publ_contact_author_fax +44(0)1904322516
_publ_contact_author_name 'Jason Lynam'
_publ_contact_author_phone +44(0)1904322534
_publ_section_title
;
 cis-1,3,5-Triaminocyclohexane as a Facially Capping Ligand for
 Ruthenium(II)
;
_journal_name_full 'Inorganic Chemistry'
_journal_page_first 4517
_journal_page_last 4527
_journal_paper_doi 10.1021/ic302819j
_journal_volume 52
_journal_year 2013
_chemical_formula_moiety 'C32 H37 Cl N3 P2 Ru, Cl, 1.5(H2 O)'
_chemical_formula_sum 'C32 H40 Cl2 N3 O1.5 P2 Ru'
_chemical_formula_weight 724.58
_chemical_name_systematic
;
 ? 
;
_space_group_crystal_system monoclinic
_space_group_IT_number 14
_space_group_name_Hall '-P 2yab'
_space_group_name_H-M_alt 'P 1 21/a 1'
_symmetry_space_group_name_Hall '-P 2yab'
_symmetry_space_group_name_H-M 'P 1 21/a 1'
_atom_sites_solution_hydrogens geom
_atom_sites_solution_primary direct
_atom_sites_solution_secondary difmap
_audit_creation_date 2012-04-20
_audit_creation_method
;
  Olex2 1.1
  (compiled 2011.11.01 svn.r2039, GUI svn.r3906)
;
_cell_angle_alpha 90.00
_cell_angle_beta 113.859(3)
_cell_angle_gamma 90.00
_cell_formula_units_Z 4
_cell_length_a 16.9554(3)
_cell_length_b 9.90919(14)
_cell_length_c 20.2316(5)
_cell_measurement_reflns_used 8530
_cell_measurement_temperature 110.00(10)
_cell_measurement_theta_max 32.0394
_cell_measurement_theta_min 2.9796
_cell_volume 3108.71(13)
_computing_cell_refinement
;
CrysAlisPro, Agilent Technologies,
Version 1.171.35.15 (release 03-08-2011 CrysAlis171 .NET)
(compiled Aug  3 2011,13:03:54)
;
_computing_data_collection
;
CrysAlisPro, Agilent Technologies,
Version 1.171.35.15 (release 03-08-2011 CrysAlis171 .NET)
(compiled Aug  3 2011,13:03:54)
;
_computing_data_reduction
;
CrysAlisPro, Agilent Technologies,
Version 1.171.35.15 (release 03-08-2011 CrysAlis171 .NET)
(compiled Aug  3 2011,13:03:54)
;
_computing_molecular_graphics
;
O. V. Dolomanov, L. J. Bourhis, R. J. Gildea, J. A. K. Howard and H. Puschmann,
OLEX2: a complete structure solution, refinement and analysis program.
J. Appl. Cryst. (2009). 42, 339-341.
;
_computing_publication_material
;
O. V. Dolomanov, L. J. Bourhis, R. J. Gildea, J. A. K. Howard and H. Puschmann,
OLEX2: a complete structure solution, refinement and analysis program.
J. Appl. Cryst. (2009). 42, 339-341.
;
_computing_structure_refinement
;
olex2.refine (L.J. Bourhis, O.V. Dolomanov, R.J. Gildea, J.A.K. Howard,
H. Puschmann, in preparation, 2011)
;
_computing_structure_solution
;
XS, G.M. Sheldrick, Acta Cryst.
(2008). A64, 112-122
;
_diffrn_ambient_temperature 110.00(10)
_diffrn_detector_area_resol_mean 16.1450
_diffrn_measured_fraction_theta_full 0.9934
_diffrn_measured_fraction_theta_max 0.889
_diffrn_measurement_details
;
  1 omega -102.00  -72.00   1.0000  100.0000
omega____ theta____ kappa____ phi______ frames
    -      -25.0110  178.0000    0.0000 30

  2 omega  -94.00   -4.00   1.0000  100.0000
omega____ theta____ kappa____ phi______ frames
    -      -25.0110  -57.0000  -30.0000 90

  3 omega  -95.00   16.00   1.0000  100.0000
omega____ theta____ kappa____ phi______ frames
    -      -25.0110  -19.0000    0.0000 111
;
_diffrn_measurement_device_type 'SuperNova, Single source at offset), Eos'
_diffrn_measurement_method '\w scans'
_diffrn_orient_matrix_UB_11 0.0424062000
_diffrn_orient_matrix_UB_12 -0.0028564000
_diffrn_orient_matrix_UB_13 0.0274454000
_diffrn_orient_matrix_UB_21 0.0169575000
_diffrn_orient_matrix_UB_22 0.0165045000
_diffrn_orient_matrix_UB_23 -0.0258087000
_diffrn_orient_matrix_UB_31 -0.0022832000
_diffrn_orient_matrix_UB_32 0.0695496000
_diffrn_orient_matrix_UB_33 0.0072670000
_diffrn_radiation_monochromator mirror
_diffrn_radiation_type 'Mo K\a'
_diffrn_radiation_wavelength 0.7107
_diffrn_reflns_av_R_equivalents 0.0244
_diffrn_reflns_av_unetI/netI 0.0399
_diffrn_reflns_limit_h_max 16
_diffrn_reflns_limit_h_min -25
_diffrn_reflns_limit_k_max 13
_diffrn_reflns_limit_k_min -14
_diffrn_reflns_limit_l_max 30
_diffrn_reflns_limit_l_min -28
_diffrn_reflns_number 17028
_diffrn_reflns_theta_full 30.01
_diffrn_reflns_theta_max 32.11
_diffrn_reflns_theta_min 3.01
_diffrn_source 'SuperNova (Mo) x-ray Source'
_exptl_absorpt_coefficient_mu 0.813
_exptl_absorpt_correction_T_max 1.00000
_exptl_absorpt_correction_T_min 0.70905
_exptl_absorpt_correction_type multi-scan
_exptl_absorpt_process_details
;
CrysAlisPro, Agilent Technologies,
Version 1.171.35.15 (release 03-08-2011 CrysAlis171 .NET)
(compiled Aug  3 2011,13:03:54)
empirical absorption correction using spherical harmonics,
 implemented in SCALE3 ABSPACK scaling algorithm.
;
_exptl_crystal_colour 'clear yellow'
_exptl_crystal_colour_lustre clear
_exptl_crystal_colour_primary yellow
_exptl_crystal_density_diffrn 1.548
_exptl_crystal_description plate
_exptl_crystal_F_000 1492
_exptl_crystal_size_max 0.2954
_exptl_crystal_size_mid 0.2458
_exptl_crystal_size_min 0.0541
_refine_diff_density_max 0.835
_refine_diff_density_min -0.836
_refine_diff_density_rms 0.086
_refine_ls_extinction_method none
_refine_ls_goodness_of_fit_ref 1.073
_refine_ls_hydrogen_treatment mixed
_refine_ls_matrix_type full
_refine_ls_number_parameters 445
_refine_ls_number_reflns 9680
_refine_ls_number_restraints 9
_refine_ls_restrained_S_all 1.073
_refine_ls_R_factor_all 0.0403
_refine_ls_R_factor_gt 0.0314
_refine_ls_shift/su_max 0.004
_refine_ls_shift/su_mean 0.000
_refine_ls_structure_factor_coef Fsqd
_refine_ls_weighting_details 'calc w=1/[\s^2^(Fo^2^)+(0.0252P)^2^+1.8078P] where P=(Fo^2^+2Fc^2^)/3'
_refine_ls_weighting_scheme calc
_refine_ls_wR_factor_gt 0.0689
_refine_ls_wR_factor_ref 0.0737
_reflns_number_gt 8351
_reflns_number_total 9680
_reflns_threshold_expression >2sigma(I)
_cod_data_source_file ic302819j_si_002_09.cif
_cod_data_source_block Complex3e
_cod_original_cell_volume 3108.72(13)
_cod_original_formula_sum 'C32 H40 Cl2 N3 O1.50 P2 Ru'
_cod_database_code 4334492
_chemical_oxdiff_formula 'C32 H37 N3 P2 Cl2 Ru1'
_chemical_oxdiff_usercomment 'Aimee's ajg328-2'
_reflns_odcompleteness_completeness 99.34
_reflns_odcompleteness_iscentric 1
_reflns_odcompleteness_theta 30.01

loop_
_space_group_symop_id
_space_group_symop_operation_xyz
1 'x, y, z'
2 '-x+1/2, y+1/2, -z'
3 '-x, -y, -z'
4 'x-1/2, -y-1/2, z'

loop_
_atom_site_label
_atom_site_type_symbol
_atom_site_fract_x
_atom_site_fract_y
_atom_site_fract_z
_atom_site_U_iso_or_equiv
_atom_site_adp_type
_atom_site_occupancy
_atom_site_symmetry_multiplicity
_atom_site_calc_flag
_atom_site_refinement_flags
_atom_site_disorder_assembly
_atom_site_disorder_group
H1 H 1.0645 0.3902 0.7335 0.017 Uiso 1 1 calc R . .
H1a H 0.9214(14) 0.373(2) 0.6934(13) 0.021(6) Uiso 1 1 d . . .
H1b H 0.9470(15) 0.490(3) 0.7318(13) 0.024(6) Uiso 1 1 d . . .
H2a H 1.0040 0.1676 0.7281 0.019 Uiso 1 1 calc R . .
H2b H 1.1044 0.1791 0.7792 0.019 Uiso 1 1 calc R . .
H2c H 0.9069(14) 0.103(2) 0.7849(13) 0.018(6) Uiso 1 1 d . . .
H2d H 0.9273(14) 0.131(2) 0.8592(13) 0.015(5) Uiso 1 1 d . . .
H3 H 1.0462 0.0523 0.8423 0.018 Uiso 1 1 calc R . .
H3a H 0.9853(15) 0.504(3) 0.9054(13) 0.026(6) Uiso 1 1 d . . .
H3b H 0.9775(15) 0.382(2) 0.9344(13) 0.028(7) Uiso 1 1 d . . .
H4a H 1.1417(15) 0.202(2) 0.9184(12) 0.020 Uiso 1 1 d . . .
H4b H 1.0681(14) 0.189(2) 0.9455(13) 0.020 Uiso 1 1 d . . .
H5 H 1.1145(14) 0.414(2) 0.9479(12) 0.018 Uiso 1 1 d . . .
H6a H 1.1539 0.4187 0.8522 0.018 Uiso 1 1 calc R . .
H6b H 1.0788 0.5279 0.8355 0.018 Uiso 1 1 calc R . .
H7 H 0.6597 0.6219 0.6972 0.020 Uiso 1 1 calc R . .
H8 H 0.6206 0.4209 0.6335 0.021 Uiso 1 1 calc R . .
H10 H 0.7621 0.7081 0.6423 0.023 Uiso 1 1 calc R . .
H11 H 0.8385 0.8437 0.5947 0.029 Uiso 1 1 calc R . .
H12 H 0.9802 0.9102 0.6665 0.027 Uiso 1 1 calc R . .
H13 H 1.0453 0.8382 0.7870 0.022 Uiso 1 1 calc R . .
H14 H 0.9698 0.7007 0.8349 0.019 Uiso 1 1 calc R . .
H16 H 0.8584 0.8205 0.8592 0.021 Uiso 1 1 calc R . .
H17 H 0.8108 0.9372 0.9367 0.024 Uiso 1 1 calc R . .
H18 H 0.7107 0.8395 0.9741 0.026 Uiso 1 1 calc R . .
H19 H 0.6601 0.6205 0.9368 0.026 Uiso 1 1 calc R . .
H20 H 0.7049 0.5045 0.8573 0.023 Uiso 1 1 calc R . .
H22 H 0.7523 0.4869 0.5798 0.023 Uiso 1 1 calc R . .
H23 H 0.8131 0.4819 0.4947 0.028 Uiso 1 1 calc R . .
H24 H 0.8820 0.2884 0.4797 0.028 Uiso 1 1 calc R . .
H25 H 0.8871 0.0945 0.5480 0.026 Uiso 1 1 calc R . .
H26 H 0.8263 0.0982 0.6328 0.021 Uiso 1 1 calc R . .
H28 H 0.6015 0.2008 0.5817 0.027 Uiso 1 1 calc R . .
H29 H 0.5200 0.0026 0.5611 0.028 Uiso 1 1 calc R . .
H30 H 0.5634 -0.1729 0.6462 0.025 Uiso 1 1 calc R . .
H31 H 0.6854 -0.1464 0.7535 0.024 Uiso 1 1 calc R . .
H32 H 0.7663 0.0531 0.7766 0.020 Uiso 1 1 calc R . .
C1 C 1.03977(10) 0.36092(18) 0.76847(10) 0.0138(3) Uani 1 1 d . . .
C2 C 1.04604(11) 0.20685(18) 0.77376(10) 0.0161(3) Uani 1 1 d . . .
C3 C 1.02890(11) 0.14946(18) 0.83651(10) 0.0152(3) Uani 1 1 d . . .
C4 C 1.08207(11) 0.22232(19) 0.90677(10) 0.0167(3) Uani 1 1 d . . .
C5 C 1.07270(11) 0.37530(18) 0.90307(10) 0.0147(3) Uani 1 1 d . . .
C6 C 1.09164(11) 0.43004(18) 0.84055(10) 0.0149(3) Uani 1 1 d . . .
C7 C 0.69886(11) 0.54836(19) 0.70773(10) 0.0168(3) Uani 1 1 d . . .
C8 C 0.67635(11) 0.43325(19) 0.67085(10) 0.0173(3) Uani 1 1 d . . .
C9 C 0.85809(11) 0.68853(17) 0.74337(10) 0.0142(3) Uani 1 1 d . . .
C10 C 0.81976(12) 0.73348(19) 0.67182(11) 0.0192(4) Uani 1 1 d . . .
C11 C 0.86513(14) 0.8147(2) 0.64357(12) 0.0245(4) Uani 1 1 d . . .
C12 C 0.94941(13) 0.8544(2) 0.68610(11) 0.0222(4) Uani 1 1 d . . .
C13 C 0.98791(12) 0.81140(18) 0.75752(11) 0.0183(4) Uani 1 1 d . . .
C14 C 0.94291(11) 0.72945(18) 0.78598(10) 0.0162(3) Uani 1 1 d . . .
C15 C 0.78471(11) 0.65127(18) 0.84857(10) 0.0152(3) Uani 1 1 d . . .
C16 C 0.81717(12) 0.78024(19) 0.87387(10) 0.0175(4) Uani 1 1 d . . .
C17 C 0.78920(12) 0.8494(2) 0.92038(10) 0.0198(4) Uani 1 1 d . . .
C18 C 0.73016(12) 0.7911(2) 0.94304(11) 0.0218(4) Uani 1 1 d . . .
C19 C 0.69940(12) 0.6616(2) 0.92026(11) 0.0217(4) Uani 1 1 d . . .
C20 C 0.72638(11) 0.5926(2) 0.87307(11) 0.0192(4) Uani 1 1 d . . .
C21 C 0.78408(11) 0.29355(18) 0.61613(10) 0.0145(3) Uani 1 1 d . . .
C22 C 0.77997(12) 0.40720(19) 0.57389(10) 0.0189(4) Uani 1 1 d . . .
C23 C 0.81620(13) 0.4041(2) 0.52315(11) 0.0231(4) Uani 1 1 d . . .
C24 C 0.85661(13) 0.2892(2) 0.51384(11) 0.0233(4) Uani 1 1 d . . .
C25 C 0.86008(13) 0.1743(2) 0.55468(11) 0.0219(4) Uani 1 1 d . . .
C26 C 0.82394(12) 0.17680(19) 0.60521(10) 0.0179(4) Uani 1 1 d . . .
C27 C 0.69309(12) 0.14624(18) 0.68142(10) 0.0163(3) Uani 1 1 d . . .
C28 C 0.61865(13) 0.1307(2) 0.61673(11) 0.0223(4) Uani 1 1 d . . .
C29 C 0.57048(13) 0.0125(2) 0.60442(11) 0.0232(4) Uani 1 1 d . . .
C30 C 0.59584(13) -0.0916(2) 0.65522(11) 0.0211(4) Uani 1 1 d . . .
C31 C 0.66839(12) -0.07577(19) 0.71873(11) 0.0202(4) Uani 1 1 d . . .
C32 C 0.71696(11) 0.04289(18) 0.73248(11) 0.0169(3) Uani 1 1 d . . .
N1 N 0.94785(9) 0.40623(16) 0.73921(9) 0.0133(3) Uani 1 1 d . . .
N2 N 0.93488(10) 0.15725(16) 0.82066(9) 0.0144(3) Uani 1 1 d . . .
N3 N 0.98449(9) 0.41551(16) 0.89635(8) 0.0135(3) Uani 1 1 d . . .
P1 P 0.80747(3) 0.56057(5) 0.77920(3) 0.01301(9) Uani 1 1 d . . .
P2 P 0.75756(3) 0.30052(5) 0.69539(3) 0.01322(9) Uani 1 1 d . . .
Cl1 Cl 0.80305(3) 0.27801(4) 0.87580(2) 0.01594(8) Uani 1 1 d . . .
Ru1 Ru 0.872694(8) 0.356019(13) 0.798149(7) 0.01089(4) Uani 1 1 d . . .
Cl3 Cl 0.50894(10) 0.39554(17) 0.47264(8) 0.0313(3) Uani 0.50 1 d P A -1
Cl2 Cl 1.0000 0.0000 1.0000 0.03110(17) Uani 1 2 d S . .
H2Ba H 0.5042(14) 0.5226(17) 0.5792(12) 0.080 Uiso 0.116(8) 1 d PD B -2
H2Bb H 0.501(2) 0.609(2) 0.5169(13) 0.080 Uiso 0.116(8) 1 d PD B -2
O2B O 0.5215(12) 0.6095(15) 0.5686(12) 0.033(5) Uani 0.116(8) 1 d PD B -2
H1c H 0.9154(19) 0.305(3) 0.9974(16) 0.046(9) Uiso 1 1 d . . .
H1d H 0.975(2) 0.220(4) 1.0299(18) 0.060(11) Uiso 1 1 d . . .
O1 O 0.96297(10) 0.29883(17) 1.03066(8) 0.0225(3) Uani 1 1 d . . .
H2Aa H 0.4112(12) 0.644(6) 0.508(5) 0.080 Uiso 0.384(8) 1 d PD B -1
H2Ab H 0.501(2) 0.609(2) 0.5169(13) 0.080 Uiso 0.384(8) 1 d PD B -1
O2A O 0.4698(4) 0.6747(7) 0.5309(3) 0.0427(16) Uani 0.384(8) 1 d PD B -1

loop_
_atom_site_aniso_label
_atom_site_aniso_U_11
_atom_site_aniso_U_22
_atom_site_aniso_U_33
_atom_site_aniso_U_23
_atom_site_aniso_U_13
_atom_site_aniso_U_12
C1 0.0122(7) 0.0158(8) 0.0157(8) 0.0006(6) 0.0080(6) -0.0004(6)
C2 0.0158(7) 0.0153(8) 0.0211(9) -0.0010(7) 0.0113(7) 0.0022(6)
C3 0.0127(7) 0.0131(8) 0.0215(9) 0.0021(7) 0.0086(7) 0.0029(6)
C4 0.0151(8) 0.0166(9) 0.0193(9) 0.0026(7) 0.0079(7) 0.0012(7)
C5 0.0131(7) 0.0160(8) 0.0163(8) 0.0006(6) 0.0073(6) -0.0015(6)
C6 0.0134(7) 0.0152(8) 0.0180(8) 0.0006(7) 0.0083(6) -0.0020(6)
C7 0.0135(7) 0.0148(8) 0.0223(9) -0.0011(7) 0.0073(7) 0.0017(6)
C8 0.0134(7) 0.0156(8) 0.0223(9) -0.0021(7) 0.0066(7) 0.0006(6)
C9 0.0171(7) 0.0081(7) 0.0180(8) -0.0007(6) 0.0079(7) 0.0012(6)
C10 0.0199(8) 0.0123(8) 0.0223(9) 0.0014(7) 0.0052(7) 0.0006(7)
C11 0.0299(10) 0.0180(9) 0.0225(10) 0.0066(8) 0.0075(8) 0.0004(8)
C12 0.0271(9) 0.0145(9) 0.0277(10) 0.0026(8) 0.0138(8) -0.0009(7)
C13 0.0191(8) 0.0110(8) 0.0255(10) -0.0019(7) 0.0098(7) -0.0013(7)
C14 0.0180(8) 0.0118(8) 0.0181(9) -0.0010(6) 0.0066(7) 0.0018(6)
C15 0.0140(7) 0.0138(8) 0.0178(8) -0.0022(7) 0.0065(6) 0.0034(6)
C16 0.0172(8) 0.0168(9) 0.0186(9) -0.0035(7) 0.0072(7) -0.0001(7)
C17 0.0186(8) 0.0186(9) 0.0201(9) -0.0069(7) 0.0056(7) 0.0016(7)
C18 0.0173(8) 0.0265(10) 0.0212(9) -0.0072(8) 0.0072(7) 0.0047(7)
C19 0.0168(8) 0.0261(10) 0.0253(10) -0.0024(8) 0.0117(7) 0.0018(7)
C20 0.0165(8) 0.0177(9) 0.0249(10) -0.0028(7) 0.0099(7) 0.0013(7)
C21 0.0148(7) 0.0134(8) 0.0158(8) -0.0012(6) 0.0066(6) -0.0019(6)
C22 0.0209(8) 0.0150(8) 0.0203(9) 0.0006(7) 0.0077(7) -0.0007(7)
C23 0.0258(9) 0.0238(10) 0.0196(9) 0.0052(8) 0.0089(8) -0.0020(8)
C24 0.0224(9) 0.0328(11) 0.0181(9) -0.0002(8) 0.0119(8) -0.0023(8)
C25 0.0224(9) 0.0231(10) 0.0239(10) -0.0032(8) 0.0132(8) 0.0004(8)
C26 0.0232(8) 0.0138(8) 0.0200(9) -0.0004(7) 0.0122(7) 0.0009(7)
C27 0.0196(8) 0.0137(8) 0.0200(9) -0.0049(7) 0.0125(7) -0.0040(7)
C28 0.0278(9) 0.0226(10) 0.0176(9) -0.0033(7) 0.0103(8) -0.0084(8)
C29 0.0292(10) 0.0225(10) 0.0190(9) -0.0066(8) 0.0109(8) -0.0104(8)
C30 0.0248(9) 0.0149(9) 0.0286(10) -0.0073(8) 0.0160(8) -0.0061(7)
C31 0.0192(8) 0.0113(8) 0.0328(11) -0.0018(7) 0.0133(8) 0.0007(7)
C32 0.0142(7) 0.0138(8) 0.0249(9) -0.0027(7) 0.0101(7) 0.0007(6)
N1 0.0134(6) 0.0114(7) 0.0169(7) 0.0000(6) 0.0080(6) -0.0003(5)
N2 0.0139(6) 0.0119(7) 0.0197(8) 0.0002(6) 0.0089(6) 0.0002(5)
N3 0.0139(6) 0.0134(7) 0.0153(7) -0.0007(6) 0.0083(6) -0.0004(6)
P1 0.01282(18) 0.0102(2) 0.0167(2) -0.00159(16) 0.00678(16) 0.00046(15)
P2 0.01414(19) 0.0103(2) 0.0173(2) -0.00212(16) 0.00849(17) -0.00128(16)
Cl1 0.01519(17) 0.0172(2) 0.0191(2) 0.00055(16) 0.01069(16) -0.00079(15)
Ru1 0.01150(6) 0.00873(7) 0.01481(7) -0.00051(5) 0.00777(5) -0.00019(5)
Cl3 0.0298(6) 0.0387(8) 0.0255(8) 0.0097(6) 0.0113(6) -0.0070(6)
Cl2 0.0259(3) 0.0169(3) 0.0524(5) 0.0093(3) 0.0179(3) -0.0032(3)
O2B 0.049(11) 0.027(8) 0.027(11) -0.006(7) 0.018(9) -0.006(7)
O1 0.0237(7) 0.0226(8) 0.0208(7) -0.0022(6) 0.0087(6) -0.0028(6)
O2A 0.057(3) 0.037(3) 0.041(3) -0.001(2) 0.027(3) 0.011(3)

loop_
_atom_type_symbol
_atom_type_description
_atom_type_scat_dispersion_real
_atom_type_scat_dispersion_imag
_atom_type_scat_source
C C 0.0033 0.0016 'International Tables Vol C Tables 4.2.6.8 and 6.1.1.4'
H H 0.0000 0.0000 'International Tables Vol C Tables 4.2.6.8 and 6.1.1.4'
Cl Cl 0.1484 0.1585 'International Tables Vol C Tables 4.2.6.8 and 6.1.1.4'
N N 0.0061 0.0033 'International Tables Vol C Tables 4.2.6.8 and 6.1.1.4'
O O 0.0106 0.0060 'International Tables Vol C Tables 4.2.6.8 and 6.1.1.4'
P P 0.1023 0.0942 'International Tables Vol C Tables 4.2.6.8 and 6.1.1.4'
Ru Ru -1.2594 0.8363 'International Tables Vol C Tables 4.2.6.8 and 6.1.1.4'

loop_
_exptl_crystal_face_index_h
_exptl_crystal_face_index_k
_exptl_crystal_face_index_l
_exptl_crystal_face_perp_dist
_exptl_oxdiff_crystal_face_indexfrac_h
_exptl_oxdiff_crystal_face_indexfrac_k
_exptl_oxdiff_crystal_face_indexfrac_l
_exptl_oxdiff_crystal_face_x
_exptl_oxdiff_crystal_face_y
_exptl_oxdiff_crystal_face_z
-1 0 1 0.1364 -1.0027 -0.0002 1.0031 -0.0150 -0.0429 0.0096
1 0 -1 0.0984 1.0027 0.0002 -1.0031 0.0150 0.0429 -0.0096
0 0 -1 0.0270 -0.0003 0.0001 -1.0030 -0.0275 0.0259 -0.0073
0 -1 0 0.1477 -0.0011 -1.0025 0.0011 0.0028 -0.0166 -0.0697
0 1 0 0.1477 0.0011 1.0025 -0.0011 -0.0028 0.0166 0.0697
0 0 1 0.0270 0.0003 -0.0001 1.0030 0.0275 -0.0259 0.0073
1 0 0 0.0869 1.0031 0.0001 -0.0001 0.0425 0.0170 -0.0023
-2 -1 0 0.1069 -2.0072 -1.0027 0.0012 -0.0822 -0.0506 -0.0651
-1 1 1 0.1332 -1.0017 1.0024 1.0020 -0.0178 -0.0263 0.0793
1 -1 -1 0.1458 1.0017 -1.0024 -1.0020 0.0178 0.0263 -0.0793
-1 0 0 0.1259 -1.0031 -0.0001 0.0001 -0.0425 -0.0170 0.0023
1 1 0 0.1463 1.0041 1.0026 -0.0011 0.0397 0.0336 0.0674

loop_
_geom_angle_atom_site_label_1
_geom_angle_atom_site_label_2
_geom_angle_atom_site_label_3
_geom_angle
C2 C1 H1 107.5
C6 C1 H1 107.5
C6 C1 C2 112.55(15)
N1 C1 H1 107.5
N1 C1 C2 111.03(14)
N1 C1 C6 110.42(14)
H2a C2 H2b 107.7
C1 C2 H2a 108.9
C1 C2 H2b 108.9
C3 C2 H2a 108.9
C3 C2 H2b 108.9
C3 C2 C1 113.56(15)
C2 C3 H3 108.2
C4 C3 H3 108.2
C4 C3 C2 111.14(15)
N2 C3 H3 108.2
N2 C3 C2 110.38(14)
N2 C3 C4 110.67(15)
H4a C4 H4b 108.0(19)
C3 C4 H4a 107.2(14)
C3 C4 H4b 110.6(14)
C3 C4 C5 114.56(15)
C5 C4 H4a 107.4(14)
C5 C4 H4b 108.8(14)
C4 C5 H5 109.0(13)
C4 C5 C6 110.00(15)
C6 C5 H5 108.2(13)
N3 C5 H5 107.5(13)
N3 C5 C4 110.45(14)
N3 C5 C6 111.53(14)
H6a C6 H6b 107.7
C1 C6 H6a 108.9
C1 C6 H6b 108.9
C5 C6 H6a 108.9
C5 C6 H6b 108.9
C5 C6 C1 113.54(14)
C8 C7 H7 121.0
C8 C7 P1 117.94(14)
P1 C7 H7 121.0
C7 C8 H8 121.6
C7 C8 P2 116.87(14)
P2 C8 H8 121.6
C10 C9 C14 118.36(17)
C10 C9 P1 122.20(13)
C14 C9 P1 118.88(14)
C9 C10 H10 119.7
C11 C10 H10 119.7
C11 C10 C9 120.58(17)
C10 C11 H11 119.6
C10 C11 C12 120.71(19)
C12 C11 H11 119.6
C11 C12 H12 120.4
C13 C12 H12 120.4
C13 C12 C11 119.23(19)
C12 C13 H13 119.9
C14 C13 H13 119.9
C14 C13 C12 120.30(17)
C9 C14 H14 119.6
C13 C14 H14 119.6
C13 C14 C9 120.81(17)
C16 C15 P1 123.52(14)
C20 C15 C16 118.57(17)
C20 C15 P1 117.71(14)
C15 C16 H16 119.9
C17 C16 H16 119.9
C17 C16 C15 120.25(18)
C16 C17 H17 119.7
C18 C17 H17 119.7
C18 C17 C16 120.51(18)
C17 C18 H18 120.0
C17 C18 C19 119.95(18)
C19 C18 H18 120.0
C18 C19 H19 120.1
C18 C19 C20 119.79(19)
C20 C19 H19 120.1
C15 C20 H20 119.6
C19 C20 H20 119.6
C19 C20 C15 120.89(18)
C22 C21 C26 118.46(18)
C22 C21 P2 122.34(14)
C26 C21 P2 118.25(14)
C21 C22 H22 119.8
C23 C22 H22 119.8
C23 C22 C21 120.32(18)
C22 C23 H23 119.7
C24 C23 H23 119.7
C24 C23 C22 120.61(19)
C23 C24 H24 120.1
C23 C24 C25 119.82(19)
C25 C24 H24 120.1
C24 C25 H25 120.1
C26 C25 H25 120.1
C26 C25 C24 119.76(19)
C21 C26 H26 119.5
C25 C26 H26 119.5
C25 C26 C21 121.02(18)
C28 C27 P2 119.16(15)
C32 C27 C28 119.34(17)
C32 C27 P2 121.48(14)
C27 C28 H28 120.1
C29 C28 H28 120.1
C29 C28 C27 119.82(19)
C28 C29 H29 119.8
C28 C29 C30 120.44(18)
C30 C29 H29 119.8
C29 C30 H30 120.2
C31 C30 H30 120.2
C31 C30 C29 119.61(18)
C30 C31 H31 119.6
C30 C31 C32 120.78(19)
C32 C31 H31 119.6
C27 C32 H32 120.0
C27 C32 C31 119.99(17)
C31 C32 H32 120.0
H1a N1 H1b 102(2)
C1 N1 H1a 107.4(14)
C1 N1 H1b 107.9(16)
C1 N1 Ru1 118.23(11)
Ru1 N1 H1a 109.0(15)
Ru1 N1 H1b 111.1(17)
H2c N2 H2d 109(2)
C3 N2 H2c 108.8(15)
C3 N2 H2d 108.6(14)
C3 N2 Ru1 118.17(11)
Ru1 N2 H2c 108.9(15)
Ru1 N2 H2d 102.8(14)
H3a N3 H3b 101(2)
C5 N3 H3a 108.1(15)
C5 N3 H3b 107.3(16)
C5 N3 Ru1 118.30(11)
Ru1 N3 H3a 112.6(15)
Ru1 N3 H3b 108.2(16)
C7 P1 C9 102.45(8)
C7 P1 C15 100.43(8)
C7 P1 Ru1 109.95(6)
C9 P1 Ru1 114.23(6)
C15 P1 C9 103.90(8)
C15 P1 Ru1 123.24(6)
C8 P2 C21 102.39(9)
C8 P2 C27 102.83(8)
C8 P2 Ru1 110.48(6)
C21 P2 C27 100.12(8)
C21 P2 Ru1 112.70(6)
C27 P2 Ru1 125.55(6)
N1 Ru1 N2 88.84(6)
N1 Ru1 N3 87.18(6)
N1 Ru1 P1 93.32(4)
N1 Ru1 P2 91.80(4)
N1 Ru1 Cl1 172.04(4)
N2 Ru1 N3 83.50(6)
N2 Ru1 P1 177.59(5)
N2 Ru1 P2 97.80(4)
N2 Ru1 Cl1 84.21(4)
N3 Ru1 P1 95.53(4)
N3 Ru1 P2 178.34(4)
N3 Ru1 Cl1 88.17(4)
P1 Ru1 P2 83.207(17)
P1 Ru1 Cl1 93.562(16)
P2 Ru1 Cl1 92.982(16)
H2Ba O2B H2Bb 103.2(7)
H2Ba O2B H2Ab 103.2(7)
H1c O1 H1d 104(3)
H2Bb O2A H2Aa 103.9(7)
H2Ab O2A H2Aa 103.9(7)

loop_
_geom_bond_atom_site_label_1
_geom_bond_atom_site_label_2
_geom_bond_distance
C1 H1 1.0000
C1 C6 1.527(2)
C1 N1 1.495(2)
C2 H2a 0.9900
C2 H2b 0.9900
C2 C1 1.531(2)
C3 H3 1.0000
C3 C2 1.523(3)
C3 N2 1.496(2)
C4 H4a 0.96(2)
C4 H4b 0.96(2)
C4 C3 1.522(3)
C5 H5 0.98(2)
C5 C4 1.523(3)
C5 C6 1.525(2)
C5 N3 1.500(2)
C6 H6a 0.9900
C6 H6b 0.9900
C7 H7 0.9500
C7 C8 1.332(3)
C7 P1 1.8284(18)
C8 H8 0.9500
C8 P2 1.8220(18)
C9 C10 1.398(3)
C9 C14 1.405(2)
C9 P1 1.8365(19)
C10 H10 0.9500
C10 C11 1.386(3)
C11 H11 0.9500
C11 C12 1.394(3)
C12 H12 0.9500
C12 C13 1.390(3)
C13 H13 0.9500
C13 C14 1.389(3)
C14 H14 0.9500
C15 C16 1.404(3)
C15 C20 1.400(3)
C15 P1 1.8343(19)
C16 H16 0.9500
C16 C17 1.393(3)
C17 H17 0.9500
C17 C18 1.384(3)
C18 H18 0.9500
C18 C19 1.392(3)
C19 H19 0.9500
C19 C20 1.394(3)
C20 H20 0.9500
C21 C22 1.398(3)
C21 C26 1.402(3)
C21 P2 1.8335(19)
C22 H22 0.9500
C22 C23 1.394(3)
C23 H23 0.9500
C23 C24 1.381(3)
C24 H24 0.9500
C24 C25 1.394(3)
C25 H25 0.9500
C25 C26 1.389(3)
C26 H26 0.9500
C27 C28 1.412(3)
C27 C32 1.393(3)
C27 P2 1.8336(18)
C28 H28 0.9500
C28 C29 1.392(3)
C29 H29 0.9500
C29 C30 1.396(3)
C30 H30 0.9500
C30 C31 1.382(3)
C31 H31 0.9500
C31 C32 1.398(3)
C32 H32 0.9500
N1 H1a 0.91(2)
N1 H1b 0.84(2)
N1 Ru1 2.1266(15)
N2 H2c 0.87(2)
N2 H2d 0.88(2)
N2 Ru1 2.1932(15)
N3 H3a 0.90(3)
N3 H3b 0.89(2)
N3 Ru1 2.2003(15)
P1 Ru1 2.2661(5)
P2 Ru1 2.2699(5)
Cl1 Ru1 2.4415(4)
O2B H2Ba 0.961(5)
O2B H2Bb 0.962(5)
O2B H2Ab 0.962(5)
O1 H1c 0.82(3)
O1 H1d 0.81(3)
O2A H2Bb 0.959(5)
O2A H2Aa 0.959(5)
O2A H2Ab 0.959(5)

loop_
_geom_hbond_atom_site_label_D
_geom_hbond_atom_site_label_H
_geom_hbond_atom_site_label_A
_geom_hbond_distance_DH
_geom_hbond_distance_HA
_geom_hbond_distance_DA
_geom_hbond_angle_DHA
O2B H2Bb Cl3 0.962(5) 2.316(18) 2.825(15) 112.3(12)

loop_
_geom_torsion_atom_site_label_1
_geom_torsion_atom_site_label_2
_geom_torsion_atom_site_label_3
_geom_torsion_atom_site_label_4
_geom_torsion
C1 N1 Ru1 N2 -39.57(13)
C1 N1 Ru1 N3 43.98(13)
C1 N1 Ru1 P1 139.36(12)
C1 N1 Ru1 P2 -137.34(12)
C2 C1 C6 C5 -50.90(19)
C2 C1 N1 Ru1 60.74(17)
C2 C3 N2 Ru1 -58.22(18)
C3 C2 C1 C6 49.34(19)
C3 C2 C1 N1 -75.02(19)
C3 N2 Ru1 N1 38.82(13)
C3 N2 Ru1 N3 -48.47(13)
C3 N2 Ru1 P2 130.49(13)
C3 N2 Ru1 Cl1 -137.28(13)
C4 C3 C2 C1 -49.65(19)
C4 C3 N2 Ru1 65.25(17)
C4 C5 C6 C1 52.21(19)
C4 C5 N3 Ru1 -64.65(17)
C5 C4 C3 C2 52.9(2)
C5 C4 C3 N2 -70.1(2)
C5 N3 Ru1 N1 -40.84(13)
C5 N3 Ru1 N2 48.32(13)
C5 N3 Ru1 P1 -133.91(12)
C5 N3 Ru1 Cl1 132.69(12)
C6 C1 N1 Ru1 -64.82(17)
C6 C5 C4 C3 -53.87(19)
C6 C5 N3 Ru1 58.00(17)
C7 C8 P2 C21 -110.78(16)
C7 C8 P2 C27 145.65(16)
C7 C8 P2 Ru1 9.47(18)
C7 P1 Ru1 N1 101.85(8)
C7 P1 Ru1 N3 -170.67(8)
C7 P1 Ru1 P2 10.42(7)
C7 P1 Ru1 Cl1 -82.16(7)
C8 C7 P1 C9 113.44(17)
C8 C7 P1 C15 -139.66(16)
C8 C7 P1 Ru1 -8.38(18)
C8 P2 Ru1 N1 -103.94(8)
C8 P2 Ru1 N2 166.98(8)
C8 P2 Ru1 P1 -10.81(7)
C8 P2 Ru1 Cl1 82.43(7)
C9 C10 C11 C12 -0.7(3)
C9 P1 Ru1 N1 -12.66(8)
C9 P1 Ru1 N3 74.83(8)
C9 P1 Ru1 P2 -104.09(6)
C9 P1 Ru1 Cl1 163.33(6)
C10 C9 C14 C13 -0.7(3)
C10 C9 P1 C7 -11.34(17)
C10 C9 P1 C15 -115.56(16)
C10 C9 P1 Ru1 107.50(15)
C10 C11 C12 C13 0.1(3)
C11 C12 C13 C14 0.2(3)
C12 C13 C14 C9 0.0(3)
C14 C9 C10 C11 1.0(3)
C14 C9 P1 C7 177.33(15)
C14 C9 P1 C15 73.11(16)
C14 C9 P1 Ru1 -63.82(15)
C15 C16 C17 C18 1.0(3)
C15 P1 Ru1 N1 -140.24(8)
C15 P1 Ru1 N3 -52.75(8)
C15 P1 Ru1 P2 128.33(7)
C15 P1 Ru1 Cl1 35.75(7)
C16 C15 C20 C19 1.5(3)
C16 C15 P1 C7 -116.80(16)
C16 C15 P1 C9 -11.05(17)
C16 C15 P1 Ru1 120.84(14)
C16 C17 C18 C19 1.0(3)
C17 C18 C19 C20 -1.8(3)
C18 C19 C20 C15 0.5(3)
C20 C15 C16 C17 -2.2(3)
C20 C15 P1 C7 57.98(16)
C20 C15 P1 C9 163.73(14)
C20 C15 P1 Ru1 -64.39(16)
C21 C22 C23 C24 0.0(3)
C21 P2 Ru1 N1 9.92(8)
C21 P2 Ru1 N2 -79.16(8)
C21 P2 Ru1 P1 103.05(6)
C21 P2 Ru1 Cl1 -163.71(6)
C22 C21 C26 C25 1.2(3)
C22 C21 P2 C8 30.90(17)
C22 C21 P2 C27 136.58(15)
C22 C21 P2 Ru1 -87.80(15)
C22 C23 C24 C25 1.0(3)
C23 C24 C25 C26 -0.9(3)
C24 C25 C26 C21 -0.2(3)
C26 C21 C22 C23 -1.1(3)
C26 C21 P2 C8 -160.45(14)
C26 C21 P2 C27 -54.77(16)
C26 C21 P2 Ru1 80.85(14)
C27 C28 C29 C30 -0.8(3)
C27 P2 Ru1 N1 132.12(9)
C27 P2 Ru1 N2 43.04(9)
C27 P2 Ru1 P1 -134.75(8)
C27 P2 Ru1 Cl1 -41.51(8)
C28 C27 C32 C31 1.3(3)
C28 C27 P2 C8 47.44(17)
C28 C27 P2 C21 -57.89(17)
C28 C27 P2 Ru1 174.58(12)
C28 C29 C30 C31 1.2(3)
C29 C30 C31 C32 -0.4(3)
C30 C31 C32 C27 -0.9(3)
C32 C27 C28 C29 -0.5(3)
C32 C27 P2 C8 -133.99(16)
C32 C27 P2 C21 120.69(16)
C32 C27 P2 Ru1 -6.85(19)
N1 C1 C6 C5 73.80(18)
N2 C3 C2 C1 73.54(19)
N3 C5 C4 C3 69.7(2)
N3 C5 C6 C1 -70.69(19)
P1 C7 C8 P2 -0.7(2)
P1 C9 C10 C11 -170.39(16)
P1 C9 C14 C13 171.01(14)
P1 C15 C16 C17 172.52(14)
P1 C15 C20 C19 -173.56(15)
P2 C21 C22 C23 167.52(15)
P2 C21 C26 C25 -167.88(15)
P2 C27 C28 C29 178.11(16)
P2 C27 C32 C31 -177.26(14)
